data_1518818
loop_
_publ_author_name
'Subramaniam Kuppuswamy'
'T.R. Cass'
'Mark W. Bezpalko'
'Bruce M. Foxman'
'Christine M. Thomas'

_publ_section_title
;
 Synthesis and investigation of the metal-metal interactions in
 heterobimetallic Cr/Rh and Cr/Ir complexes
;
_journal_name_full 'Inorganica Chimica Acta'
_journal_page_first 167
_journal_page_last 172
_journal_volume 424
_journal_year 2015
_chemical_formula_moiety 'C27 H63 Cl1 Cr1 N3 P3 Rh1'
_chemical_formula_sum 'C27 H63 Cl Cr N3 P3 Rh'
_chemical_formula_weight 713.09
_space_group_IT_number 15
_symmetry_cell_setting monoclinic
_symmetry_space_group_name_Hall '-C 2yc'
_symmetry_space_group_name_H-M 'C 1 2/c 1'
_atom_sites_solution_hydrogens difmap
_atom_sites_solution_primary other
_cell_angle_alpha 90
_cell_angle_beta 116.9280(10)
_cell_angle_gamma 90
_cell_formula_units_Z 8
_cell_length_a 40.8795(11)
_cell_length_b 8.6680(3)
_cell_length_c 22.0300(6)
_cell_measurement_reflns_used 7855
_cell_measurement_temperature 120
_cell_measurement_theta_max 30
_cell_measurement_theta_min 2
_cell_volume 6959.8(4)
_computing_cell_refinement 'Apex2 (Bruker AXS, 2006)'
_computing_data_collection 'Apex2 (Bruker AXS, 2006)'
_computing_data_reduction 'Apex2 (Bruker AXS, 2006)'
_computing_molecular_graphics 'CAMERON (Watkin et al., 1996)'
_computing_publication_material 'CRYSTALS (Betteridge et al., 2003)'
_computing_structure_refinement 'CRYSTALS (Betteridge et al., 2003)'
_computing_structure_solution 'Superflip (Palatinus & Chapuis, 2007)'
_diffrn_ambient_temperature 120
_diffrn_measured_fraction_theta_full 0.998
_diffrn_measured_fraction_theta_max 0.998
_diffrn_measurement_device Area
_diffrn_measurement_device_type 'Bruker Kappa Apex2'
_diffrn_measurement_method '\f & \w scans'
_diffrn_radiation_monochromator graphite
_diffrn_radiation_type 'Mo K\a'
_diffrn_radiation_wavelength 0.71073
_diffrn_reflns_av_R_equivalents 0.057
_diffrn_reflns_limit_h_max 57
_diffrn_reflns_limit_h_min -57
_diffrn_reflns_limit_k_max 11
_diffrn_reflns_limit_k_min -12
_diffrn_reflns_limit_l_max 30
_diffrn_reflns_limit_l_min -31
_diffrn_reflns_number 41151
_diffrn_reflns_theta_full 30.039
_diffrn_reflns_theta_max 30.039
_diffrn_reflns_theta_min 1.857
_diffrn_standards_number 0
_exptl_absorpt_coefficient_mu 1.021
_exptl_absorpt_correction_T_max 0.94
_exptl_absorpt_correction_T_min 0.83
_exptl_absorpt_correction_type numerical
_exptl_absorpt_process_details
; 
 Analytical Absorption (De Meulenaer & Tompa, 1965) 
;
_exptl_crystal_colour green
_exptl_crystal_density_diffrn 1.361
_exptl_crystal_density_method 'not measured'
_exptl_crystal_description plate
_exptl_crystal_F_000 3016
_exptl_crystal_size_max 0.180
_exptl_crystal_size_mid 0.180
_exptl_crystal_size_min 0.060
_refine_diff_density_max 0.85
_refine_diff_density_min -0.90
_refine_ls_extinction_method None
_refine_ls_goodness_of_fit_ref 1.0000
_refine_ls_hydrogen_treatment constr
_refine_ls_matrix_type full
_refine_ls_number_parameters 325
_refine_ls_number_reflns 10161
_refine_ls_number_restraints 0
_refine_ls_R_factor_all 0.0514
_refine_ls_R_factor_gt 0.0323
_refine_ls_shift/su_max 0.0035401
_refine_ls_shift/su_mean 0.0001185
_refine_ls_structure_factor_coef Fsqd
_refine_ls_weighting_details
;
 Method= Modified Sheldrick 
 w=1/[\s^2^(F^2^) + ( 0.02P)^2^ + 5.41P] 
 ,where P=(max(Fo^2^,0) + 2Fc^2^)/3 
;
_refine_ls_weighting_scheme calc
_refine_ls_wR_factor_all 0.0632
_refine_ls_wR_factor_gt 0.0588
_refine_ls_wR_factor_ref 0.0632
_reflns_limit_h_max 51
_reflns_limit_h_min -57
_reflns_limit_k_max 12
_reflns_limit_k_min 0
_reflns_limit_l_max 30
_reflns_limit_l_min 0
_reflns_number_gt 7756
_reflns_number_total 10161
_reflns_threshold_expression I>2.0\s(I)
_cod_data_source_file ICA-2015-424-167-172-2.cif
_cod_data_source_block 2
_cod_depositor_comments
;
The following automatic conversions were performed:

'_atom_sites_solution_primary' value 'Other' changed to 'other'
according to the built-in table from CIF Core dictionary named
'cif_core.dic' version 2.4.1 from 2010-06-29.

Automatic conversion script
Id: cif_fix_values 2827 2014-09-09 07:05:25Z andrius 
;
_cod_original_sg_symbol_Hall '-C 2yc '
_cod_original_sg_symbol_H-M 'C 1 2/c 1 '
_cod_original_formula_sum 'C27 H63 Cl1 Cr1 N3 P3 Rh1'
_cod_database_code 1518818

loop_
_symmetry_equiv_pos_as_xyz
x,y,z
-x,-y,-z
x+1/2,y+1/2,z
-x+1/2,-y+1/2,-z
-x,y,-z+1/2
x,-y,z+1/2
-x+1/2,y+1/2,-z+1/2
x+1/2,-y+1/2,z+1/2

loop_
_atom_site_label
_atom_site_type_symbol
_atom_site_fract_x
_atom_site_fract_y
_atom_site_fract_z
_atom_site_U_iso_or_equiv
_atom_site_occupancy
_atom_site_adp_type
_atom_site_refinement_flags_posn
Rh1 Rh 0.626119(4) 0.224554(18) 0.674030(8) 0.0118 1.0000 Uani .
Cr1 Cr 0.624149(8) 0.37488(4) 0.774951(16) 0.0130 1.0000 Uani .
Cl1 Cl 0.624942(14) 0.62150(6) 0.80971(3) 0.0242 1.0000 Uani .
P1 P 0.575290(13) 0.18523(6) 0.68694(3) 0.0138 1.0000 Uani .
P2 P 0.672791(12) 0.16192(6) 0.78052(3) 0.0134 1.0000 Uani .
P3 P 0.612934(13) 0.30376(6) 0.56623(3) 0.0145 1.0000 Uani .
N1 N 0.57892(4) 0.2842(2) 0.75439(8) 0.0160 1.0000 Uani .
N2 N 0.66826(4) 0.2793(2) 0.83575(8) 0.0143 1.0000 Uani .
N3 N 0.65336(4) 0.2379(2) 0.61348(8) 0.0162 1.0000 Uani .
C1 C 0.55227(5) 0.2893(3) 0.78221(11) 0.0196 1.0000 Uani .
C2 C 0.54865(6) 0.4499(3) 0.80511(13) 0.0318 1.0000 Uani .
C3 C 0.56272(6) 0.1751(3) 0.84035(12) 0.0342 1.0000 Uani .
C4 C 0.53045(5) 0.2558(2) 0.62014(10) 0.0183 1.0000 Uani .
C5 C 0.53130(6) 0.4305(3) 0.61450(12) 0.0272 1.0000 Uani .
C6 C 0.51719(6) 0.1790(3) 0.55100(12) 0.0303 1.0000 Uani .
C7 C 0.56798(5) -0.0217(2) 0.69960(12) 0.0206 1.0000 Uani .
C8 C 0.52976(6) -0.0654(3) 0.69155(14) 0.0313 1.0000 Uani .
C9 C 0.57872(6) -0.1302(3) 0.65695(12) 0.0240 1.0000 Uani .
C10 C 0.69039(5) 0.2934(3) 0.91020(10) 0.0187 1.0000 Uani .
C11 C 0.66571(6) 0.2777(3) 0.94495(11) 0.0273 1.0000 Uani .
C12 C 0.71117(6) 0.4451(3) 0.93058(12) 0.0266 1.0000 Uani .
C13 C 0.67386(5) -0.0432(2) 0.80523(11) 0.0178 1.0000 Uani .
C14 C 0.69338(6) -0.0840(3) 0.88064(12) 0.0270 1.0000 Uani .
C15 C 0.68658(6) -0.1453(3) 0.76354(13) 0.0262 1.0000 Uani .
C16 C 0.71793(5) 0.2044(3) 0.78334(11) 0.0183 1.0000 Uani .
C17 C 0.75199(5) 0.1615(3) 0.84912(12) 0.0264 1.0000 Uani .
C18 C 0.71911(5) 0.3737(3) 0.76587(11) 0.0217 1.0000 Uani .
C19 C 0.68664(5) 0.2060(3) 0.60670(11) 0.0212 1.0000 Uani .
C20 C 0.68831(6) 0.0386(3) 0.58809(13) 0.0318 1.0000 Uani .
C21 C 0.69106(6) 0.3127(3) 0.55560(12) 0.0285 1.0000 Uani .
C22 C 0.58547(6) 0.1990(2) 0.48577(11) 0.0201 1.0000 Uani .
C23 C 0.59759(7) 0.2206(3) 0.43024(12) 0.0298 1.0000 Uani .
C24 C 0.58328(6) 0.0284(3) 0.49992(12) 0.0240 1.0000 Uani .
C25 C 0.61287(5) 0.5065(2) 0.53982(11) 0.0199 1.0000 Uani .
C26 C 0.63488(6) 0.6059(3) 0.60204(12) 0.0288 1.0000 Uani .
C27 C 0.57419(6) 0.5699(3) 0.49855(12) 0.0277 1.0000 Uani .
H11 H 0.5281 0.2584 0.7452 0.0235 1.0000 Uiso R
H21 H 0.5416 0.5214 0.7688 0.0468 1.0000 Uiso R
H22 H 0.5713 0.4807 0.8419 0.0470 1.0000 Uiso R
H23 H 0.5304 0.4512 0.8219 0.0479 1.0000 Uiso R
H31 H 0.5660 0.0727 0.8261 0.0496 1.0000 Uiso R
H32 H 0.5846 0.2054 0.8782 0.0501 1.0000 Uiso R
H33 H 0.5443 0.1714 0.8558 0.0499 1.0000 Uiso R
H41 H 0.5131 0.2300 0.6380 0.0216 1.0000 Uiso R
H51 H 0.5517 0.4623 0.6063 0.0405 1.0000 Uiso R
H52 H 0.5090 0.4675 0.5765 0.0402 1.0000 Uiso R
H53 H 0.5336 0.4817 0.6556 0.0403 1.0000 Uiso R
H61 H 0.4925 0.2082 0.5210 0.0446 1.0000 Uiso R
H62 H 0.5179 0.0686 0.5556 0.0443 1.0000 Uiso R
H63 H 0.5328 0.2075 0.5306 0.0443 1.0000 Uiso R
H71 H 0.5848 -0.0424 0.7464 0.0242 1.0000 Uiso R
H81 H 0.5303 -0.1699 0.7066 0.0466 1.0000 Uiso R
H82 H 0.5234 0.0011 0.7198 0.0463 1.0000 Uiso R
H83 H 0.5121 -0.0569 0.6454 0.0466 1.0000 Uiso R
H91 H 0.6019 -0.1003 0.6591 0.0354 1.0000 Uiso R
H92 H 0.5810 -0.2332 0.6731 0.0357 1.0000 Uiso R
H93 H 0.5602 -0.1295 0.6100 0.0361 1.0000 Uiso R
H101 H 0.7084 0.2081 0.9258 0.0215 1.0000 Uiso R
H111 H 0.6482 0.3600 0.9317 0.0395 1.0000 Uiso R
H112 H 0.6794 0.2784 0.9928 0.0414 1.0000 Uiso R
H113 H 0.6521 0.1840 0.9314 0.0400 1.0000 Uiso R
H121 H 0.7249 0.4502 0.9789 0.0401 1.0000 Uiso R
H122 H 0.7277 0.4531 0.9114 0.0397 1.0000 Uiso R
H123 H 0.6940 0.5290 0.9144 0.0392 1.0000 Uiso R
H131 H 0.6479 -0.0676 0.7893 0.0198 1.0000 Uiso R
H141 H 0.7193 -0.0608 0.9000 0.0411 1.0000 Uiso R
H142 H 0.6822 -0.0285 0.9052 0.0405 1.0000 Uiso R
H143 H 0.6904 -0.1919 0.8853 0.0410 1.0000 Uiso R
H151 H 0.7124 -0.1398 0.7810 0.0382 1.0000 Uiso R
H152 H 0.6811 -0.2486 0.7676 0.0383 1.0000 Uiso R
H153 H 0.6748 -0.1167 0.7158 0.0387 1.0000 Uiso R
H161 H 0.7183 0.1398 0.7477 0.0212 1.0000 Uiso R
H171 H 0.7525 0.2190 0.8865 0.0392 1.0000 Uiso R
H172 H 0.7736 0.1866 0.8442 0.0390 1.0000 Uiso R
H173 H 0.7524 0.0536 0.8582 0.0395 1.0000 Uiso R
H181 H 0.7185 0.4391 0.8008 0.0311 1.0000 Uiso R
H182 H 0.7417 0.3928 0.7631 0.0324 1.0000 Uiso R
H183 H 0.6983 0.4017 0.7233 0.0320 1.0000 Uiso R
H191 H 0.7076 0.2255 0.6509 0.0252 1.0000 Uiso R
H201 H 0.6848 -0.0303 0.6180 0.0469 1.0000 Uiso R
H202 H 0.6695 0.0189 0.5428 0.0472 1.0000 Uiso R
H203 H 0.7113 0.0199 0.5894 0.0478 1.0000 Uiso R
H211 H 0.7143 0.2926 0.5566 0.0420 1.0000 Uiso R
H212 H 0.6907 0.4189 0.5675 0.0428 1.0000 Uiso R
H213 H 0.6719 0.2944 0.5106 0.0426 1.0000 Uiso R
H221 H 0.5604 0.2418 0.4692 0.0237 1.0000 Uiso R
H231 H 0.5795 0.1836 0.3882 0.0441 1.0000 Uiso R
H232 H 0.6202 0.1652 0.4418 0.0451 1.0000 Uiso R
H233 H 0.6012 0.3265 0.4238 0.0447 1.0000 Uiso R
H241 H 0.5772 0.0157 0.5372 0.0354 1.0000 Uiso R
H242 H 0.6071 -0.0187 0.5124 0.0348 1.0000 Uiso R
H243 H 0.5648 -0.0194 0.4600 0.0354 1.0000 Uiso R
H251 H 0.6257 0.5066 0.5121 0.0238 1.0000 Uiso R
H261 H 0.6356 0.7115 0.5886 0.0428 1.0000 Uiso R
H262 H 0.6236 0.6043 0.6310 0.0422 1.0000 Uiso R
H263 H 0.6595 0.5709 0.6275 0.0427 1.0000 Uiso R
H271 H 0.5759 0.6757 0.4873 0.0417 1.0000 Uiso R
H272 H 0.5607 0.5650 0.5248 0.0416 1.0000 Uiso R
H273 H 0.5610 0.5117 0.4571 0.0415 1.0000 Uiso R

loop_
_atom_site_aniso_label
_atom_site_aniso_U_11
_atom_site_aniso_U_22
_atom_site_aniso_U_33
_atom_site_aniso_U_23
_atom_site_aniso_U_13
_atom_site_aniso_U_12
Rh1 0.01095(6) 0.01402(7) 0.01098(7) -0.00058(6) 0.00541(5) -0.00004(6)
Cr1 0.01176(13) 0.01458(16) 0.01255(16) -0.00112(13) 0.00547(12) -0.00075(12)
Cl1 0.0278(3) 0.0162(3) 0.0319(3) -0.0052(2) 0.0165(2) -0.0030(2)
P1 0.0120(2) 0.0158(3) 0.0139(3) -0.0011(2) 0.00615(19) -0.00137(19)
P2 0.0113(2) 0.0152(3) 0.0129(3) 0.0002(2) 0.00476(19) -0.00006(19)
P3 0.0164(2) 0.0144(3) 0.0135(3) -0.0004(2) 0.0075(2) 0.0003(2)
N1 0.0132(7) 0.0212(9) 0.0149(8) -0.0017(7) 0.0074(6) -0.0022(7)
N2 0.0132(7) 0.0169(8) 0.0117(8) -0.0002(7) 0.0046(6) 0.0000(7)
N3 0.0169(7) 0.0189(9) 0.0150(9) 0.0011(7) 0.0091(7) 0.0018(7)
C1 0.0141(8) 0.0297(12) 0.0177(10) -0.0022(9) 0.0095(8) -0.0024(9)
C2 0.0284(11) 0.0421(16) 0.0349(14) -0.0162(12) 0.0232(11) -0.0085(11)
C3 0.0251(11) 0.0553(18) 0.0279(14) 0.0114(12) 0.0170(10) 0.0016(11)
C4 0.0131(8) 0.0239(12) 0.0159(10) -0.0017(9) 0.0049(7) 0.0007(8)
C5 0.0200(10) 0.0306(13) 0.0267(13) 0.0047(11) 0.0068(9) 0.0055(10)
C6 0.0194(10) 0.0429(15) 0.0206(12) -0.0093(11) 0.0022(9) 0.0023(10)
C7 0.0190(9) 0.0182(11) 0.0250(12) 0.0002(9) 0.0104(9) -0.0014(8)
C8 0.0282(11) 0.0232(13) 0.0493(17) -0.0022(12) 0.0235(12) -0.0068(10)
C9 0.0252(10) 0.0169(11) 0.0288(13) -0.0024(10) 0.0113(10) -0.0018(9)
C10 0.0180(9) 0.0227(12) 0.0121(10) 0.0006(9) 0.0039(8) -0.0005(8)
C11 0.0275(11) 0.0393(14) 0.0161(11) -0.0006(11) 0.0108(9) -0.0028(11)
C12 0.0257(11) 0.0290(13) 0.0193(12) -0.0062(10) 0.0051(9) -0.0065(10)
C13 0.0162(9) 0.0150(10) 0.0207(11) 0.0027(9) 0.0071(8) -0.0001(8)
C14 0.0274(11) 0.0211(12) 0.0248(13) 0.0047(10) 0.0051(10) -0.0031(9)
C15 0.0293(11) 0.0175(12) 0.0353(14) -0.0018(10) 0.0178(10) 0.0007(9)
C16 0.0118(8) 0.0235(12) 0.0190(11) -0.0009(9) 0.0065(8) -0.0001(8)
C17 0.0139(9) 0.0285(13) 0.0316(13) 0.0053(11) 0.0057(9) 0.0014(9)
C18 0.0188(9) 0.0239(12) 0.0241(12) -0.0008(10) 0.0113(9) -0.0045(9)
C19 0.0158(9) 0.0309(13) 0.0203(11) -0.0013(10) 0.0113(8) 0.0012(9)
C20 0.0347(12) 0.0319(14) 0.0396(15) 0.0033(12) 0.0262(12) 0.0116(11)
C21 0.0260(11) 0.0356(14) 0.0333(14) -0.0030(11) 0.0216(10) -0.0055(10)
C22 0.0239(10) 0.0199(12) 0.0153(10) -0.0005(9) 0.0077(8) -0.0010(9)
C23 0.0429(13) 0.0300(13) 0.0173(12) -0.0009(10) 0.0143(10) -0.0044(11)
C24 0.0305(11) 0.0221(12) 0.0206(12) -0.005(1) 0.0127(10) -0.0056(9)
C25 0.0244(10) 0.0173(11) 0.0209(12) 0.0005(9) 0.0130(9) -0.0003(9)
C26 0.0368(12) 0.0190(12) 0.0305(14) -0.0020(10) 0.0150(11) -0.0015(10)
C27 0.0343(12) 0.0252(13) 0.0240(13) 0.0084(10) 0.0135(10) 0.0069(10)

loop_
_atom_type_symbol
_atom_type_scat_dispersion_real
_atom_type_scat_dispersion_imag
_atom_type_scat_Cromer_Mann_a1
_atom_type_scat_Cromer_Mann_b1
_atom_type_scat_Cromer_Mann_a2
_atom_type_scat_Cromer_Mann_b2
_atom_type_scat_Cromer_Mann_a3
_atom_type_scat_Cromer_Mann_b3
_atom_type_scat_Cromer_Mann_a4
_atom_type_scat_Cromer_Mann_b4
_atom_type_scat_Cromer_Mann_c
_atom_type_scat_source
C 0.0033 0.0016 2.3100 20.8439 1.0200 10.2075 1.5886 0.5687 0.8650 51.6512 0.2156 'International Tables Vol C 4.2.6.8 and 6.1.1.4'
H 0.0000 0.0000 0.4930 10.5109 0.3229 26.1257 0.1402 3.1424 0.0408 57.7998 0.0030 'International Tables Vol C 4.2.6.8 and 6.1.1.4'
N 0.0061 0.0033 12.2126 0.0057 3.1322 9.8933 2.0125 28.9975 1.1663 0.5826 -11.5290 'International Tables Vol C 4.2.6.8 and 6.1.1.4'
P 0.1023 0.0942 6.4345 1.9067 4.1791 27.1570 1.7800 0.5260 1.4908 68.1645 1.1149 'International Tables Vol C 4.2.6.8 and 6.1.1.4'
Cl 0.1484 0.1585 11.4604 0.0104 7.1964 1.1662 6.2556 18.5194 1.6455 47.7784 -9.5574 'International Tables Vol C 4.2.6.8 and 6.1.1.4'
Cr 0.3209 0.6236 10.6406 6.1038 7.3537 0.3920 3.3240 20.2626 1.4922 98.7399 1.1832 'International Tables Vol C 4.2.6.8 and 6.1.1.4'
Rh -1.1178 0.9187 19.2957 0.7515 14.3501 8.2176 4.7343 25.8749 1.2892 98.6062 5.3280 'International Tables Vol C 4.2.6.8 and 6.1.1.4'

loop_
_geom_angle_atom_site_label_1
_geom_angle_atom_site_label_2
_geom_angle_atom_site_label_3
_geom_angle
_geom_angle_publ_flag
Cr1 Rh1 P1 65.217(15) yes
Cr1 Rh1 P2 65.415(15) yes
P1 Rh1 P2 102.744(18) yes
Cr1 Rh1 P3 130.571(16) yes
P1 Rh1 P3 112.330(19) yes
P2 Rh1 P3 144.918(17) yes
Cr1 Rh1 N3 138.27(5) yes
P1 Rh1 N3 151.48(5) yes
P2 Rh1 N3 103.06(5) yes
P3 Rh1 N3 42.74(5) yes
Rh1 Cr1 Cl1 139.27(2) yes
Rh1 Cr1 P1 50.741(12) yes
Cl1 Cr1 P1 136.66(2) yes
Rh1 Cr1 P2 52.075(13) yes
Cl1 Cr1 P2 137.64(2) yes
P1 Cr1 P2 84.448(18) yes
Rh1 Cr1 N1 89.56(5) yes
Cl1 Cr1 N1 109.90(6) yes
P1 Cr1 N1 38.84(5) yes
P2 Cr1 N1 110.77(6) yes
Rh1 Cr1 N2 89.84(5) yes
Cl1 Cr1 N2 108.19(5) yes
P1 Cr1 N2 114.30(5) yes
P2 Cr1 N2 37.92(5) yes
N1 Cr1 N2 120.77(7) yes
Cr1 P1 Rh1 64.042(14) yes
Rh1 P1 N1 108.75(6) yes
Cr1 P1 C4 121.63(7) yes
Rh1 P1 C4 119.12(6) yes
N1 P1 C4 101.23(9) yes
Cr1 P1 C7 127.67(7) yes
Rh1 P1 C7 112.69(6) yes
N1 P1 C7 108.59(9) yes
C4 P1 C7 105.55(9) yes
Cr1 P2 Rh1 62.510(14) yes
Rh1 P2 N2 106.51(6) yes
Cr1 P2 C13 126.39(6) yes
Rh1 P2 C13 114.86(7) yes
N2 P2 C13 111.59(9) yes
Cr1 P2 C16 124.90(7) yes
Rh1 P2 C16 109.72(7) yes
N2 P2 C16 107.07(9) yes
C13 P2 C16 106.84(9) yes
Rh1 P3 N3 62.07(6) yes
Rh1 P3 C22 127.02(7) yes
N3 P3 C22 116.48(9) yes
Rh1 P3 C25 125.23(7) yes
N3 P3 C25 113.31(9) yes
C22 P3 C25 104.53(10) yes
P1 N1 Cr1 96.41(7) yes
P1 N1 C1 127.14(13) yes
Cr1 N1 C1 136.43(14) yes
P2 N2 Cr1 97.88(8) yes
P2 N2 C10 130.53(13) yes
Cr1 N2 C10 131.41(13) yes
Rh1 N3 P3 75.19(6) yes
Rh1 N3 C19 147.58(14) yes
P3 N3 C19 137.14(14) yes
N1 C1 C2 111.68(17) yes
N1 C1 C3 110.65(16) yes
C2 C1 C3 110.59(19) yes
N1 C1 H11 107.4 no
C2 C1 H11 108.2 no
C3 C1 H11 108.2 no
C1 C2 H21 111.1 no
C1 C2 H22 109.8 no
H21 C2 H22 110.0 no
C1 C2 H23 110.2 no
H21 C2 H23 108.7 no
H22 C2 H23 107.0 no
C1 C3 H31 110.5 no
C1 C3 H32 110.9 no
H31 C3 H32 109.0 no
C1 C3 H33 110.8 no
H31 C3 H33 109.3 no
H32 C3 H33 106.3 no
P1 C4 C5 109.95(14) yes
P1 C4 C6 115.20(14) yes
C5 C4 C6 111.40(19) yes
P1 C4 H41 103.8 no
C5 C4 H41 107.9 no
C6 C4 H41 108.0 no
C4 C5 H51 110.6 no
C4 C5 H52 110.6 no
H51 C5 H52 107.3 no
C4 C5 H53 112.0 no
H51 C5 H53 108.4 no
H52 C5 H53 107.9 no
C4 C6 H61 111.3 no
C4 C6 H62 110.5 no
H61 C6 H62 107.9 no
C4 C6 H63 110.2 no
H61 C6 H63 108.9 no
H62 C6 H63 108.0 no
P1 C7 C8 116.36(15) yes
P1 C7 C9 113.01(14) yes
C8 C7 C9 109.73(18) yes
P1 C7 H71 104.8 no
C8 C7 H71 105.8 no
C9 C7 H71 106.3 no
C7 C8 H81 109.2 no
C7 C8 H82 109.5 no
H81 C8 H82 108.1 no
C7 C8 H83 110.2 no
H81 C8 H83 109.3 no
H82 C8 H83 110.5 no
C7 C9 H91 110.8 no
C7 C9 H92 110.8 no
H91 C9 H92 107.9 no
C7 C9 H93 110.5 no
H91 C9 H93 109.1 no
H92 C9 H93 107.7 no
N2 C10 C11 109.79(16) yes
N2 C10 C12 112.31(17) yes
C11 C10 C12 109.76(18) yes
N2 C10 H101 108.0 no
C11 C10 H101 108.4 no
C12 C10 H101 108.5 no
C10 C11 H111 110.8 no
C10 C11 H112 111.5 no
H111 C11 H112 108.6 no
C10 C11 H113 110.2 no
H111 C11 H113 106.7 no
H112 C11 H113 108.8 no
C10 C12 H121 109.7 no
C10 C12 H122 110.3 no
H121 C12 H122 108.5 no
C10 C12 H123 109.2 no
H121 C12 H123 110.0 no
H122 C12 H123 109.2 no
P2 C13 C14 118.28(15) yes
P2 C13 C15 110.40(14) yes
C14 C13 C15 111.62(18) yes
P2 C13 H131 103.0 no
C14 C13 H131 106.7 no
C15 C13 H131 105.6 no
C13 C14 H141 111.2 no
C13 C14 H142 110.1 no
H141 C14 H142 110.3 no
C13 C14 H143 108.3 no
H141 C14 H143 109.0 no
H142 C14 H143 107.9 no
C13 C15 H151 110.3 no
C13 C15 H152 109.5 no
H151 C15 H152 106.3 no
C13 C15 H153 111.6 no
H151 C15 H153 109.9 no
H152 C15 H153 109.0 no
P2 C16 C17 116.59(14) yes
P2 C16 C18 109.12(13) yes
C17 C16 C18 110.69(17) yes
P2 C16 H161 103.7 no
C17 C16 H161 106.6 no
C18 C16 H161 109.7 no
C16 C17 H171 110.2 no
C16 C17 H172 109.0 no
H171 C17 H172 108.4 no
C16 C17 H173 111.0 no
H171 C17 H173 109.7 no
H172 C17 H173 108.5 no
C16 C18 H181 110.4 no
C16 C18 H182 108.8 no
H181 C18 H182 108.6 no
C16 C18 H183 111.8 no
H181 C18 H183 107.3 no
H182 C18 H183 109.9 no
N3 C19 C20 111.49(17) yes
N3 C19 C21 112.76(18) yes
C20 C19 C21 110.17(18) yes
N3 C19 H191 107.6 no
C20 C19 H191 107.9 no
C21 C19 H191 106.6 no
C19 C20 H201 112.1 no
C19 C20 H202 109.8 no
H201 C20 H202 108.0 no
C19 C20 H203 108.8 no
H201 C20 H203 109.5 no
H202 C20 H203 108.6 no
C19 C21 H211 108.7 no
C19 C21 H212 111.0 no
H211 C21 H212 107.9 no
C19 C21 H213 110.4 no
H211 C21 H213 109.2 no
H212 C21 H213 109.7 no
P3 C22 C23 115.58(15) yes
P3 C22 C24 110.30(15) yes
C23 C22 C24 110.72(18) yes
P3 C22 H221 104.3 no
C23 C22 H221 108.4 no
C24 C22 H221 107.0 no
C22 C23 H231 110.6 no
C22 C23 H232 110.4 no
H231 C23 H232 108.7 no
C22 C23 H233 111.5 no
H231 C23 H233 106.7 no
H232 C23 H233 108.9 no
C22 C24 H241 110.2 no
C22 C24 H242 108.8 no
H241 C24 H242 108.8 no
C22 C24 H243 109.1 no
H241 C24 H243 109.3 no
H242 C24 H243 110.6 no
P3 C25 C26 109.79(15) yes
P3 C25 C27 112.50(15) yes
C26 C25 C27 111.31(18) yes
P3 C25 H251 106.0 no
C26 C25 H251 107.4 no
C27 C25 H251 109.6 no
C25 C26 H261 110.4 no
C25 C26 H262 109.3 no
H261 C26 H262 108.2 no
C25 C26 H263 112.6 no
H261 C26 H263 108.2 no
H262 C26 H263 108.0 no
C25 C27 H271 108.8 no
C25 C27 H272 110.3 no
H271 C27 H272 108.9 no
C25 C27 H273 111.0 no
H271 C27 H273 109.2 no
H272 C27 H273 108.7 no

loop_
_geom_bond_atom_site_label_1
_geom_bond_atom_site_label_2
_geom_bond_distance
_geom_bond_publ_flag
Rh1 Cr1 2.6095(3) yes
Rh1 P1 2.2472(5) yes
Rh1 P2 2.3204(5) yes
Rh1 P3 2.2897(5) yes
Rh1 N3 2.0925(15) yes
Cr1 Cl1 2.2660(6) yes
Cr1 P1 2.6350(6) yes
Cr1 P2 2.6750(6) yes
Cr1 N1 1.8665(15) yes
Cr1 N2 1.8828(16) yes
P1 N1 1.6631(17) yes
P1 C4 1.859(2) yes
P1 C7 1.860(2) yes
P2 N2 1.6595(17) yes
P2 C13 1.854(2) yes
P2 C16 1.8546(18) yes
P3 N3 1.6072(17) yes
P3 C22 1.850(2) yes
P3 C25 1.851(2) yes
N1 C1 1.473(2) yes
N2 C10 1.476(3) yes
N3 C19 1.460(2) yes
C1 C2 1.511(3) yes
C1 C3 1.519(3) yes
C1 H11 0.992 no
C2 H21 0.948 no
C2 H22 0.951 no
C2 H23 0.970 no
C3 H31 0.971 no
C3 H32 0.944 no
C3 H33 0.958 no
C4 C5 1.522(3) yes
C4 C6 1.519(3) yes
C4 H41 0.979 no
C5 H51 0.969 no
C5 H52 0.971 no
C5 H53 0.974 no
C6 H61 0.958 no
C6 H62 0.962 no
C6 H63 0.963 no
C7 C8 1.538(3) yes
C7 C9 1.528(3) yes
C7 H71 0.963 no
C8 H81 0.961 no
C8 H82 0.966 no
C8 H83 0.947 no
C9 H91 0.963 no
C9 H92 0.950 no
C9 H93 0.967 no
C10 C11 1.524(3) yes
C10 C12 1.519(3) yes
C10 H101 0.988 no
C11 H111 0.958 no
C11 H112 0.944 no
C11 H113 0.954 no
C12 H121 0.953 no
C12 H122 0.945 no
C12 H123 0.960 no
C13 C14 1.523(3) yes
C13 C15 1.527(3) yes
C13 H131 0.979 no
C14 H141 0.967 no
C14 H142 0.977 no
C14 H143 0.955 no
C15 H151 0.948 no
C15 H152 0.937 no
C15 H153 0.969 no
C16 C17 1.533(3) yes
C16 C18 1.524(3) yes
C16 H161 0.970 no
C17 H171 0.955 no
C17 H172 0.962 no
C17 H173 0.955 no
C18 H181 0.966 no
C18 H182 0.967 no
C18 H183 0.970 no
C19 C20 1.518(3) yes
C19 C21 1.530(3) yes
C19 H191 0.978 no
C20 H201 0.947 no
C20 H202 0.959 no
C20 H203 0.942 no
C21 H211 0.955 no
C21 H212 0.959 no
C21 H213 0.958 no
C22 C23 1.525(3) yes
C22 C24 1.523(3) yes
C22 H221 0.992 no
C23 H231 0.943 no
C23 H232 0.968 no
C23 H233 0.951 no
C24 H241 0.965 no
C24 H242 0.972 no
C24 H243 0.956 no
C25 C26 1.521(3) yes
C25 C27 1.525(3) yes
C25 H251 0.970 no
C26 H261 0.966 no
C26 H262 0.941 no
C26 H263 0.955 no
C27 H271 0.961 no
C27 H272 0.962 no
C27 H273 0.966 no
